data_7063966
loop_
_publ_author_name
'Liang, Shan'
'Li, Jialin'
'Lin, Jieyu'
'Liu, Wei'
'Na, Zhenkai'
'Chen, Junru'
'Zeng, Chongyang'
'Feng, Xing'

_publ_section_title
;
 Aromatic heterocyclic \p-bridge engineering for broad-color tunable and
 stimuli-responsive pyrene-based AIEgens
;
_journal_issue 38
_journal_name_full 'New Journal of Chemistry'
_journal_page_first 16764
_journal_page_last 16772
_journal_paper_doi 10.1039/D5NJ02802G
_journal_volume 49
_journal_year 2025
_chemical_formula_moiety 'C34 H18 F3 N S2'
_chemical_formula_sum 'C34 H18 F3 N S2'
_chemical_formula_weight 561.61
_space_group_crystal_system triclinic
_space_group_IT_number 2
_space_group_name_Hall '-P 1'
_space_group_name_H-M_alt 'P -1'
_atom_sites_solution_hydrogens geom
_atom_sites_solution_primary dual
_audit_creation_date 2025-07-09
_audit_creation_method
;
Olex2 1.5
(compiled 2025.05.22 svn.r631f81ec for OlexSys, GUI svn.r7248)
;
_audit_update_record
;
2025-07-10 deposited with the CCDC.	2025-08-22 downloaded from the CCDC.
;
_cell_angle_alpha 75.6420(10)
_cell_angle_beta 82.6960(10)
_cell_angle_gamma 84.6740(10)
_cell_formula_units_Z 2
_cell_length_a 6.4775(2)
_cell_length_b 11.0809(3)
_cell_length_c 18.6254(6)
_cell_measurement_reflns_used 8827
_cell_measurement_temperature 199.99
_cell_measurement_theta_max 29.56
_cell_measurement_theta_min 2.44
_cell_volume 1281.98(7)
_computing_cell_refinement 'SAINT v8.37A (Bruker, 2015)'
_computing_data_reduction 'SAINT v8.37A (Bruker, 2015)'
_computing_molecular_graphics 'Olex2 1.5 (Dolomanov et al., 2009)'
_computing_publication_material 'Olex2 1.5 (Dolomanov et al., 2009)'
_computing_structure_refinement 'SHELXL 2018/3 (Sheldrick, 2015)'
_computing_structure_solution 'SHELXT 2018/2 (Sheldrick, 2018)'
_diffrn_ambient_temperature 199.99
_diffrn_measured_fraction_theta_full 0.996
_diffrn_measured_fraction_theta_max 0.988
_diffrn_measurement_device_type 'Bruker APEX-II CCD'
_diffrn_measurement_method '\f and \w scans'
_diffrn_radiation_type MoK\a
_diffrn_radiation_wavelength 0.71073
_diffrn_reflns_av_R_equivalents 0.0460
_diffrn_reflns_av_unetI/netI 0.0480
_diffrn_reflns_Laue_measured_fraction_full 0.996
_diffrn_reflns_Laue_measured_fraction_max 0.988
_diffrn_reflns_limit_h_max 9
_diffrn_reflns_limit_h_min -8
_diffrn_reflns_limit_k_max 15
_diffrn_reflns_limit_k_min -15
_diffrn_reflns_limit_l_max 25
_diffrn_reflns_limit_l_min -25
_diffrn_reflns_number 25064
_diffrn_reflns_point_group_measured_fraction_full 0.996
_diffrn_reflns_point_group_measured_fraction_max 0.988
_diffrn_reflns_theta_full 25.242
_diffrn_reflns_theta_max 29.629
_diffrn_reflns_theta_min 2.271
_diffrn_source_current 1.0
_diffrn_source_power 0.05
_diffrn_source_voltage 50.0
_diffrn_standards_number 0
_exptl_absorpt_coefficient_mu 0.256
_exptl_absorpt_correction_T_max 0.7459
_exptl_absorpt_correction_T_min 0.6360
_exptl_absorpt_correction_type none
_exptl_absorpt_process_details
;
SADABS-2016/2 (Bruker,2016/2) was used for absorption correction.
wR2(int) was 0.0902 before and 0.0597 after correction.
The Ratio of minimum to maximum transmission is 0.8527.
The \l/2 correction factor is Not present.
;
_exptl_crystal_density_diffrn 1.455
_exptl_crystal_description needle
_exptl_crystal_F_000 576
_refine_diff_density_max 0.672
_refine_diff_density_min -0.614
_refine_diff_density_rms 0.079
_refine_ls_extinction_method none
_refine_ls_goodness_of_fit_ref 1.028
_refine_ls_hydrogen_treatment constr
_refine_ls_matrix_type full
_refine_ls_number_parameters 389
_refine_ls_number_reflns 7129
_refine_ls_number_restraints 187
_refine_ls_restrained_S_all 1.049
_refine_ls_R_factor_all 0.1141
_refine_ls_R_factor_gt 0.0662
_refine_ls_shift/su_max 0.000
_refine_ls_shift/su_mean 0.000
_refine_ls_structure_factor_coef Fsqd
_refine_ls_weighting_details 'w=1/[\s^2^(Fo^2^)+(0.0100P)^2^+3.1406P] where P=(Fo^2^+2Fc^2^)/3'
_refine_ls_weighting_scheme calc
_refine_ls_wR_factor_gt 0.1238
_refine_ls_wR_factor_ref 0.1604
_reflns_Friedel_coverage 0.000
_reflns_number_gt 4708
_reflns_number_total 7129
_reflns_threshold_expression 'I > 2\s(I)'
_cod_data_source_file d5nj02802g2.cif
_cod_data_source_block mo_20250110ls_0m_a
_cod_depositor_comments 'Adding full bibliography for 7063966.cif.'
_cod_original_sg_symbol_H-M P-1
_cod_database_code 7063966
_shelx_shelxl_version_number 2018/3
_shelx_space_group_comment
;
The symmetry employed for this shelxl refinement is uniquely defined
by the following loop, which should always be used as a source of
symmetry information in preference to the above space-group names.
They are only intended as comments.
;
_olex2_refinement_description
;
1. Restrained distances
 F2-C33 \\sim F2A-C33
 with sigma of 0.02
 F2-F1 \\sim F1-F3
 with sigma of 0.02
 F3-C33 \\sim F3A-C33
 with sigma of 0.02
 F1A-F3A \\sim F3A-F2A
 with sigma of 0.02
2. Uiso/Uaniso restraints and constraints
F1 \\sim F2 \\sim F3 \\sim C33 \\sim F1A \\sim F2A \\sim F3A \\sim C30: within
2A with sigma of 0.01 and sigma for terminal atoms of 0.02 within 2A
Uanis(F1) \\sim Ueq, Uanis(F2) \\sim Ueq, Uanis(F3) \\sim Ueq, Uanis(C33) \\sim
Ueq, Uanis(F1A) \\sim Ueq, Uanis(F2A) \\sim Ueq, Uanis(F3A) \\sim Ueq: with
sigma of 0.01 and sigma for terminal atoms of 0.02
3. Rigid body (RIGU) restrains
 F1, F2, F3
 with sigma for 1-2 distances of 0.004 and sigma for 1-3 distances of 0.004
 F2, F1, F3, C33, C30
 with sigma for 1-2 distances of 0.01 and sigma for 1-3 distances of 0.02
 F2A, F1A, F3A, C33, C30
 with sigma for 1-2 distances of 0.01 and sigma for 1-3 distances of 0.02
4. Others
 Sof(F1A)=Sof(F2A)=Sof(F3A)=1-FVAR(1)
 Sof(F1)=Sof(F2)=Sof(F3)=FVAR(1)
5.a Aromatic/amide H refined with riding coordinates:
 C1(H1), C2(H2), C4(H4), C5(H5), C8(H8), C9(H9), C11(H11), C12(H12), C14(H14),
 C18(H18), C19(H19), C22(H22), C23(H23), C25(H25), C28(H28), C29(H29), C31(H31),
  C32(H32)
;
_smtbx_masks_void_probe_radius 1.2
_smtbx_masks_void_truncation_radius 1.2
_olex2_submission_special_instructions 'No special instructions were received'

loop_
_space_group_symop_operation_xyz
'x, y, z'
'-x, -y, -z'

loop_
_atom_site_label
_atom_site_type_symbol
_atom_site_fract_x
_atom_site_fract_y
_atom_site_fract_z
_atom_site_U_iso_or_equiv
_atom_site_adp_type
_atom_site_occupancy
_atom_site_site_symmetry_order
_atom_site_calc_flag
_atom_site_refinement_flags_posn
_atom_site_refinement_flags_adp
_atom_site_refinement_flags_occupancy
_atom_site_disorder_assembly
_atom_site_disorder_group
S1 S 0.53532(11) 0.26488(7) 0.46943(4) 0.03390(17) Uani 1 1 d . . . . .
S2 S 0.50161(11) 0.40500(7) 0.67061(4) 0.03598(17) Uani 1 1 d . . . . .
F1 F -0.0711(10) 0.7306(8) 1.1007(4) 0.088(2) Uani 0.661(6) 1 d D U P A 1
F2 F -0.1389(12) 0.8931(4) 1.0149(3) 0.103(2) Uani 0.661(6) 1 d D U P A 1
F3 F -0.3428(7) 0.7500(5) 1.0501(3) 0.0937(17) Uani 0.661(6) 1 d D U P A 1
N1 N 0.6526(5) 0.4522(3) 0.82220(18) 0.0584(8) Uani 1 1 d . . . . .
C34 C 0.4809(5) 0.4873(3) 0.81574(17) 0.0415(7) Uani 1 1 d . . . . .
C1 C 1.5961(6) 0.0484(4) 0.1577(2) 0.0616(11) Uani 1 1 d . . . . .
H1 H 1.718433 0.053371 0.123330 0.074 Uiso 1 1 calc R U . . .
C2 C 1.5573(5) 0.1312(3) 0.20288(19) 0.0497(8) Uani 1 1 d . . . . .
H2 H 1.654557 0.191772 0.199950 0.060 Uiso 1 1 calc R U . . .
C3 C 1.3766(5) 0.1271(3) 0.25293(16) 0.0391(6) Uani 1 1 d . . . . .
C4 C 1.3314(5) 0.2108(3) 0.30131(17) 0.0395(6) Uani 1 1 d . . . . .
H4 H 1.427120 0.271798 0.299419 0.047 Uiso 1 1 calc R U . . .
C5 C 1.1556(4) 0.2052(3) 0.34968(16) 0.0346(6) Uani 1 1 d . . . . .
H5 H 1.131480 0.261706 0.381189 0.042 Uiso 1 1 calc R U . . .
C6 C 1.0047(4) 0.1153(2) 0.35432(14) 0.0302(5) Uani 1 1 d . . . . .
C7 C 0.8174(4) 0.1089(3) 0.40316(15) 0.0315(5) Uani 1 1 d . . . . .
C8 C 0.6731(5) 0.0242(3) 0.40035(16) 0.0356(6) Uani 1 1 d . . . . .
H8 H 0.544072 0.022758 0.431060 0.043 Uiso 1 1 calc R U . . .
C9 C 0.7126(5) -0.0575(3) 0.35428(16) 0.0378(6) Uani 1 1 d . . . . .
H9 H 0.611481 -0.114258 0.354155 0.045 Uiso 1 1 calc R U . . .
C10 C 0.8994(5) -0.0575(3) 0.30798(15) 0.0348(6) Uani 1 1 d . . . . .
C11 C 0.9489(5) -0.1443(3) 0.26115(18) 0.0448(7) Uani 1 1 d . . . . .
H11 H 0.853029 -0.204793 0.262296 0.054 Uiso 1 1 calc R U . . .
C12 C 1.1280(6) -0.1412(3) 0.21595(19) 0.0502(8) Uani 1 1 d . . . . .
H12 H 1.157829 -0.201154 0.186761 0.060 Uiso 1 1 calc R U . . .
C13 C 1.2754(5) -0.0497(3) 0.21062(17) 0.0437(7) Uani 1 1 d . . . . .
C14 C 1.4588(6) -0.0417(4) 0.1621(2) 0.0577(10) Uani 1 1 d . . . . .
H14 H 1.489691 -0.099374 0.131452 0.069 Uiso 1 1 calc R U . . .
C15 C 1.2325(4) 0.0366(3) 0.25700(15) 0.0351(6) Uani 1 1 d . . . . .
C16 C 1.0454(4) 0.0312(2) 0.30672(15) 0.0317(5) Uani 1 1 d . . . . .
C17 C 0.7743(4) 0.1838(3) 0.45879(14) 0.0313(5) Uani 1 1 d . . . . .
C18 C 0.8943(5) 0.1915(3) 0.51298(15) 0.0365(6) Uani 1 1 d . . . . .
H18 H 1.031901 0.154238 0.516386 0.044 Uiso 1 1 calc R U . . .
C19 C 0.7927(4) 0.2605(3) 0.56316(16) 0.0354(6) Uani 1 1 d . . . . .
H19 H 0.854549 0.273189 0.604089 0.042 Uiso 1 1 calc R U . . .
C20 C 0.5966(4) 0.3072(3) 0.54703(15) 0.0314(5) Uani 1 1 d . . . . .
C21 C 0.4448(4) 0.3749(3) 0.58876(15) 0.0314(5) Uani 1 1 d . . . . .
C22 C 0.2440(4) 0.4176(3) 0.57469(16) 0.0351(6) Uani 1 1 d . . . . .
H22 H 0.184037 0.410126 0.532146 0.042 Uiso 1 1 calc R U . . .
C23 C 0.1373(4) 0.4734(3) 0.62974(16) 0.0361(6) Uani 1 1 d . . . . .
H23 H -0.002624 0.507407 0.628031 0.043 Uiso 1 1 calc R U . . .
C24 C 0.2534(4) 0.4746(3) 0.68637(16) 0.0332(6) Uani 1 1 d . . . . .
C25 C 0.1749(4) 0.5248(3) 0.74957(16) 0.0356(6) Uani 1 1 d . . . . .
H25 H 0.033759 0.557049 0.749685 0.043 Uiso 1 1 calc R U . . .
C26 C 0.2686(4) 0.5338(3) 0.80890(16) 0.0346(6) Uani 1 1 d . . . . .
C27 C 0.1645(5) 0.5928(3) 0.86801(16) 0.0373(6) Uani 1 1 d . . . . .
C28 C -0.0221(5) 0.6654(3) 0.85855(17) 0.0427(7) Uani 1 1 d . . . . .
H28 H -0.086448 0.673730 0.814336 0.051 Uiso 1 1 calc R U . . .
C29 C -0.1154(5) 0.7254(3) 0.91219(18) 0.0477(8) Uani 1 1 d . . . . .
H29 H -0.241622 0.775320 0.904453 0.057 Uiso 1 1 calc R U . . .
C30 C -0.0248(6) 0.7126(3) 0.97709(18) 0.0493(8) Uani 1 1 d . U . . .
C31 C 0.1584(6) 0.6394(4) 0.9887(2) 0.0563(9) Uani 1 1 d . . . . .
H31 H 0.219445 0.629194 1.033752 0.068 Uiso 1 1 calc R U . . .
C32 C 0.2526(5) 0.5807(3) 0.93388(18) 0.0489(8) Uani 1 1 d . . . . .
H32 H 0.379443 0.531359 0.941625 0.059 Uiso 1 1 calc R U . . .
C33 C -0.1302(8) 0.7779(4) 1.0339(2) 0.0687(11) Uani 1 1 d D U . . .
F1A F 0.0224(14) 0.8619(9) 1.0449(5) 0.084(3) Uani 0.339(6) 1 d D U P A 2
F2A F -0.2603(18) 0.8680(11) 1.0113(6) 0.090(3) Uani 0.339(6) 1 d D U P A 2
F3A F -0.1622(19) 0.7187(12) 1.0999(7) 0.083(4) Uani 0.339(6) 1 d D U P A 2

loop_
_atom_site_aniso_label
_atom_site_aniso_U_11
_atom_site_aniso_U_22
_atom_site_aniso_U_33
_atom_site_aniso_U_23
_atom_site_aniso_U_13
_atom_site_aniso_U_12
S1 0.0312(3) 0.0398(4) 0.0331(3) -0.0150(3) -0.0047(3) 0.0041(3)
S2 0.0326(3) 0.0428(4) 0.0356(4) -0.0176(3) -0.0039(3) 0.0053(3)
F1 0.103(4) 0.123(5) 0.049(3) -0.046(3) -0.005(3) 0.010(4)
F2 0.152(6) 0.054(2) 0.103(4) -0.043(2) 0.042(4) -0.017(3)
F3 0.073(3) 0.129(4) 0.094(3) -0.074(3) 0.023(2) -0.002(3)
N1 0.0451(16) 0.078(2) 0.0586(19) -0.0315(17) -0.0137(14) 0.0137(15)
C34 0.0380(15) 0.0500(18) 0.0394(16) -0.0184(14) -0.0050(12) 0.0047(13)
C1 0.050(2) 0.079(3) 0.0434(19) -0.0074(18) 0.0084(16) 0.0211(19)
C2 0.0381(16) 0.059(2) 0.0434(18) -0.0025(15) 0.0033(14) 0.0054(15)
C3 0.0366(15) 0.0433(16) 0.0333(14) -0.0052(12) -0.0038(12) 0.0075(12)
C4 0.0362(15) 0.0413(16) 0.0383(15) -0.0051(12) -0.0046(12) 0.0005(12)
C5 0.0384(14) 0.0330(14) 0.0330(14) -0.0086(11) -0.0083(11) 0.0030(11)
C6 0.0350(13) 0.0292(12) 0.0256(12) -0.0066(10) -0.0050(10) 0.0047(10)
C7 0.0343(13) 0.0323(13) 0.0282(13) -0.0099(10) -0.0059(10) 0.0070(11)
C8 0.0363(14) 0.0375(15) 0.0327(14) -0.0082(11) -0.0038(11) -0.0002(12)
C9 0.0440(16) 0.0340(14) 0.0361(15) -0.0073(12) -0.0083(12) -0.0032(12)
C10 0.0435(15) 0.0308(13) 0.0319(14) -0.0111(11) -0.0097(12) 0.0056(11)
C11 0.0564(19) 0.0390(16) 0.0443(17) -0.0184(14) -0.0163(15) 0.0077(14)
C12 0.065(2) 0.0473(18) 0.0446(18) -0.0260(15) -0.0131(16) 0.0168(16)
C13 0.0495(18) 0.0462(17) 0.0338(15) -0.0138(13) -0.0060(13) 0.0184(14)
C14 0.056(2) 0.069(2) 0.0466(19) -0.0256(18) 0.0032(16) 0.0232(19)
C15 0.0374(14) 0.0363(14) 0.0283(13) -0.0060(11) -0.0036(11) 0.0103(11)
C16 0.0366(14) 0.0303(13) 0.0277(13) -0.0068(10) -0.0073(10) 0.0054(11)
C17 0.0331(13) 0.0333(13) 0.0269(12) -0.0088(10) -0.0027(10) 0.0045(11)
C18 0.0362(14) 0.0426(16) 0.0318(14) -0.0136(12) -0.0081(11) 0.0108(12)
C19 0.0357(14) 0.0421(15) 0.0311(14) -0.0146(12) -0.0068(11) 0.0043(12)
C20 0.0314(13) 0.0324(13) 0.0302(13) -0.0089(11) -0.0027(10) 0.0014(10)
C21 0.0323(13) 0.0323(13) 0.0305(13) -0.0106(11) -0.0016(10) 0.0004(10)
C22 0.0342(14) 0.0394(15) 0.0347(14) -0.0160(12) -0.0058(11) 0.0042(11)
C23 0.0294(13) 0.0425(15) 0.0402(15) -0.0181(13) -0.0062(11) 0.0039(11)
C24 0.0328(13) 0.0340(14) 0.0343(14) -0.0130(11) -0.0035(11) 0.0030(11)
C25 0.0320(13) 0.0379(15) 0.0379(15) -0.0143(12) -0.0024(11) 0.0052(11)
C26 0.0313(13) 0.0393(15) 0.0343(14) -0.0126(12) -0.0045(11) 0.0035(11)
C27 0.0412(15) 0.0400(15) 0.0308(14) -0.0111(12) -0.0042(12) 0.0050(12)
C28 0.0434(16) 0.0497(18) 0.0374(16) -0.0184(14) -0.0092(13) 0.0134(14)
C29 0.0505(18) 0.0545(19) 0.0391(17) -0.0187(15) -0.0068(14) 0.0156(15)
C30 0.063(2) 0.0506(18) 0.0369(16) -0.0205(14) -0.0040(15) 0.0076(16)
C31 0.067(2) 0.068(2) 0.0418(18) -0.0283(17) -0.0191(16) 0.0165(19)
C32 0.0497(18) 0.060(2) 0.0412(17) -0.0209(15) -0.0148(14) 0.0139(16)
C33 0.095(3) 0.069(2) 0.0461(19) -0.0290(18) -0.0066(19) 0.019(2)
F1A 0.069(5) 0.107(5) 0.103(5) -0.073(4) -0.004(4) -0.012(4)
F2A 0.105(6) 0.100(6) 0.076(5) -0.056(5) -0.021(5) 0.048(5)
F3A 0.120(8) 0.059(4) 0.061(5) -0.017(4) 0.043(6) -0.019(6)

loop_
_atom_type_symbol
_atom_type_description
_atom_type_scat_dispersion_real
_atom_type_scat_dispersion_imag
_atom_type_scat_source
C C 0.0033 0.0016 'International Tables Vol C Tables 4.2.6.8 and 6.1.1.4'
H H 0.0000 0.0000 'International Tables Vol C Tables 4.2.6.8 and 6.1.1.4'
F F 0.0171 0.0103 'International Tables Vol C Tables 4.2.6.8 and 6.1.1.4'
N N 0.0061 0.0033 'International Tables Vol C Tables 4.2.6.8 and 6.1.1.4'
S S 0.1246 0.1234 'International Tables Vol C Tables 4.2.6.8 and 6.1.1.4'

loop_
_geom_angle_atom_site_label_1
_geom_angle_atom_site_label_2
_geom_angle_atom_site_label_3
_geom_angle
_geom_angle_site_symmetry_1
_geom_angle_site_symmetry_3
_geom_angle_publ_flag
C20 S1 C17 92.48(13) . . ?
C21 S2 C24 92.06(13) . . ?
N1 C34 C26 178.2(4) . . ?
C2 C1 H1 119.8 . . ?
C2 C1 C14 120.5(3) . . ?
C14 C1 H1 119.8 . . ?
C1 C2 H2 119.6 . . ?
C1 C2 C3 120.8(4) . . ?
C3 C2 H2 119.6 . . ?
C2 C3 C4 122.5(3) . . ?
C2 C3 C15 119.3(3) . . ?
C15 C3 C4 118.2(3) . . ?
C3 C4 H4 119.2 . . ?
C5 C4 C3 121.7(3) . . ?
C5 C4 H4 119.2 . . ?
C4 C5 H5 119.3 . . ?
C4 C5 C6 121.4(3) . . ?
C6 C5 H5 119.3 . . ?
C7 C6 C5 122.7(2) . . ?
C7 C6 C16 119.2(3) . . ?
C16 C6 C5 118.1(2) . . ?
C6 C7 C17 122.2(3) . . ?
C8 C7 C6 118.7(2) . . ?
C8 C7 C17 119.0(2) . . ?
C7 C8 H8 119.0 . . ?
C9 C8 C7 122.0(3) . . ?
C9 C8 H8 119.0 . . ?
C8 C9 H9 119.7 . . ?
C8 C9 C10 120.7(3) . . ?
C10 C9 H9 119.7 . . ?
C9 C10 C11 122.2(3) . . ?
C9 C10 C16 118.9(2) . . ?
C16 C10 C11 118.9(3) . . ?
C10 C11 H11 119.4 . . ?
C12 C11 C10 121.2(3) . . ?
C12 C11 H11 119.4 . . ?
C11 C12 H12 119.2 . . ?
C11 C12 C13 121.6(3) . . ?
C13 C12 H12 119.2 . . ?
C14 C13 C12 122.7(3) . . ?
C14 C13 C15 118.7(3) . . ?
C15 C13 C12 118.6(3) . . ?
C1 C14 C13 121.3(3) . . ?
C1 C14 H14 119.4 . . ?
C13 C14 H14 119.4 . . ?
C3 C15 C13 119.5(3) . . ?
C3 C15 C16 120.6(3) . . ?
C16 C15 C13 119.9(3) . . ?
C6 C16 C15 120.0(3) . . ?
C10 C16 C6 120.3(2) . . ?
C10 C16 C15 119.7(2) . . ?
C7 C17 S1 120.8(2) . . ?
C18 C17 S1 110.3(2) . . ?
C18 C17 C7 128.5(2) . . ?
C17 C18 H18 123.4 . . ?
C17 C18 C19 113.3(2) . . ?
C19 C18 H18 123.4 . . ?
C18 C19 H19 123.3 . . ?
C20 C19 C18 113.4(2) . . ?
C20 C19 H19 123.3 . . ?
C19 C20 S1 110.6(2) . . ?
C19 C20 C21 128.2(3) . . ?
C21 C20 S1 121.0(2) . . ?
C20 C21 S2 120.3(2) . . ?
C22 C21 S2 110.9(2) . . ?
C22 C21 C20 128.7(3) . . ?
C21 C22 H22 123.5 . . ?
C21 C22 C23 112.9(2) . . ?
C23 C22 H22 123.5 . . ?
C22 C23 H23 123.0 . . ?
C24 C23 C22 114.0(2) . . ?
C24 C23 H23 123.0 . . ?
C23 C24 S2 110.1(2) . . ?
C23 C24 C25 123.7(3) . . ?
C25 C24 S2 126.2(2) . . ?
C24 C25 H25 114.6 . . ?
C26 C25 C24 130.8(3) . . ?
C26 C25 H25 114.6 . . ?
C34 C26 C27 116.6(3) . . ?
C25 C26 C34 120.1(3) . . ?
C25 C26 C27 123.3(3) . . ?
C28 C27 C26 121.0(3) . . ?
C32 C27 C26 121.1(3) . . ?
C32 C27 C28 117.9(3) . . ?
C27 C28 H28 119.4 . . ?
C29 C28 C27 121.3(3) . . ?
C29 C28 H28 119.4 . . ?
C28 C29 H29 120.1 . . ?
C30 C29 C28 119.9(3) . . ?
C30 C29 H29 120.1 . . ?
C29 C30 C31 120.2(3) . . ?
C29 C30 C33 118.4(3) . . ?
C31 C30 C33 121.4(3) . . ?
C30 C31 H31 120.3 . . ?
C30 C31 C32 119.5(3) . . ?
C32 C31 H31 120.3 . . ?
C27 C32 C31 121.2(3) . . ?
C27 C32 H32 119.4 . . ?
C31 C32 H32 119.4 . . ?
F1 C33 F3 98.3(5) . . ?
F1 C33 C30 112.9(5) . . ?
F2 C33 F1 114.4(6) . . ?
F2 C33 F3 103.3(5) . . ?
F2 C33 C30 115.7(4) . . ?
F3 C33 C30 110.1(4) . . ?
F1A C33 C30 106.3(5) . . ?
F2A C33 C30 116.5(6) . . ?
F2A C33 F1A 92.9(8) . . ?
F3A C33 C30 119.4(8) . . ?
F3A C33 F1A 97.5(7) . . ?
F3A C33 F2A 116.9(9) . . ?

loop_
_geom_bond_atom_site_label_1
_geom_bond_atom_site_label_2
_geom_bond_distance
_geom_bond_site_symmetry_2
_geom_bond_publ_flag
S1 C17 1.730(3) . ?
S1 C20 1.727(3) . ?
S2 C21 1.729(3) . ?
S2 C24 1.740(3) . ?
F1 C33 1.316(8) . ?
F2 C33 1.234(6) . ?
F3 C33 1.418(6) . ?
N1 C34 1.155(4) . ?
C34 C26 1.433(4) . ?
C1 H1 0.9500 . ?
C1 C2 1.378(5) . ?
C1 C14 1.378(6) . ?
C2 H2 0.9500 . ?
C2 C3 1.397(4) . ?
C3 C4 1.433(4) . ?
C3 C15 1.415(4) . ?
C4 H4 0.9500 . ?
C4 C5 1.355(4) . ?
C5 H5 0.9500 . ?
C5 C6 1.439(4) . ?
C6 C7 1.417(4) . ?
C6 C16 1.424(4) . ?
C7 C8 1.399(4) . ?
C7 C17 1.466(4) . ?
C8 H8 0.9500 . ?
C8 C9 1.381(4) . ?
C9 H9 0.9500 . ?
C9 C10 1.394(4) . ?
C10 C11 1.441(4) . ?
C10 C16 1.420(4) . ?
C11 H11 0.9500 . ?
C11 C12 1.342(5) . ?
C12 H12 0.9500 . ?
C12 C13 1.433(5) . ?
C13 C14 1.394(5) . ?
C13 C15 1.428(4) . ?
C14 H14 0.9500 . ?
C15 C16 1.425(4) . ?
C17 C18 1.373(4) . ?
C18 H18 0.9500 . ?
C18 C19 1.412(4) . ?
C19 H19 0.9500 . ?
C19 C20 1.367(4) . ?
C20 C21 1.446(4) . ?
C21 C22 1.377(4) . ?
C22 H22 0.9500 . ?
C22 C23 1.402(4) . ?
C23 H23 0.9500 . ?
C23 C24 1.374(4) . ?
C24 C25 1.440(4) . ?
C25 H25 0.9500 . ?
C25 C26 1.355(4) . ?
C26 C27 1.476(4) . ?
C27 C28 1.394(4) . ?
C27 C32 1.390(4) . ?
C28 H28 0.9500 . ?
C28 C29 1.381(4) . ?
C29 H29 0.9500 . ?
C29 C30 1.380(5) . ?
C30 C31 1.383(5) . ?
C30 C33 1.488(5) . ?
C31 H31 0.9500 . ?
C31 C32 1.391(4) . ?
C32 H32 0.9500 . ?
C33 F1A 1.484(9) . ?
C33 F2A 1.268(9) . ?
C33 F3A 1.243(12) . ?

loop_
_geom_torsion_atom_site_label_1
_geom_torsion_atom_site_label_2
_geom_torsion_atom_site_label_3
_geom_torsion_atom_site_label_4
_geom_torsion
_geom_torsion_site_symmetry_1
_geom_torsion_site_symmetry_2
_geom_torsion_site_symmetry_3
_geom_torsion_site_symmetry_4
_geom_torsion_publ_flag
S1 C17 C18 C19 1.0(3) . . . . ?
S1 C20 C21 S2 174.59(16) . . . . ?
S1 C20 C21 C22 -2.0(4) . . . . ?
S2 C21 C22 C23 -0.3(3) . . . . ?
S2 C24 C25 C26 1.8(5) . . . . ?
C34 C26 C27 C28 165.3(3) . . . . ?
C34 C26 C27 C32 -12.8(5) . . . . ?
C1 C2 C3 C4 179.4(3) . . . . ?
C1 C2 C3 C15 0.0(5) . . . . ?
C2 C1 C14 C13 1.6(6) . . . . ?
C2 C3 C4 C5 -179.8(3) . . . . ?
C2 C3 C15 C13 0.7(4) . . . . ?
C2 C3 C15 C16 -179.1(3) . . . . ?
C3 C4 C5 C6 -0.5(4) . . . . ?
C3 C15 C16 C6 -1.7(4) . . . . ?
C3 C15 C16 C10 177.7(3) . . . . ?
C4 C3 C15 C13 -178.7(3) . . . . ?
C4 C3 C15 C16 1.5(4) . . . . ?
C4 C5 C6 C7 -178.6(3) . . . . ?
C4 C5 C6 C16 0.4(4) . . . . ?
C5 C6 C7 C8 175.7(3) . . . . ?
C5 C6 C7 C17 -7.2(4) . . . . ?
C5 C6 C16 C10 -178.7(2) . . . . ?
C5 C6 C16 C15 0.7(4) . . . . ?
C6 C7 C8 C9 3.4(4) . . . . ?
C6 C7 C17 S1 133.4(2) . . . . ?
C6 C7 C17 C18 -54.1(4) . . . . ?
C7 C6 C16 C10 0.3(4) . . . . ?
C7 C6 C16 C15 179.7(2) . . . . ?
C7 C8 C9 C10 -0.5(4) . . . . ?
C7 C17 C18 C19 -172.2(3) . . . . ?
C8 C7 C17 S1 -49.6(3) . . . . ?
C8 C7 C17 C18 123.0(3) . . . . ?
C8 C9 C10 C11 177.8(3) . . . . ?
C8 C9 C10 C16 -2.4(4) . . . . ?
C9 C10 C11 C12 178.8(3) . . . . ?
C9 C10 C16 C6 2.5(4) . . . . ?
C9 C10 C16 C15 -176.9(3) . . . . ?
C10 C11 C12 C13 -1.7(5) . . . . ?
C11 C10 C16 C6 -177.7(3) . . . . ?
C11 C10 C16 C15 2.9(4) . . . . ?
C11 C12 C13 C14 -177.6(3) . . . . ?
C11 C12 C13 C15 2.5(5) . . . . ?
C12 C13 C14 C1 179.2(3) . . . . ?
C12 C13 C15 C3 179.6(3) . . . . ?
C12 C13 C15 C16 -0.5(4) . . . . ?
C13 C15 C16 C6 178.5(3) . . . . ?
C13 C15 C16 C10 -2.1(4) . . . . ?
C14 C1 C2 C3 -1.2(5) . . . . ?
C14 C13 C15 C3 -0.4(4) . . . . ?
C14 C13 C15 C16 179.5(3) . . . . ?
C15 C3 C4 C5 -0.4(4) . . . . ?
C15 C13 C14 C1 -0.8(5) . . . . ?
C16 C6 C7 C8 -3.2(4) . . . . ?
C16 C6 C7 C17 173.9(2) . . . . ?
C16 C10 C11 C12 -1.0(4) . . . . ?
C17 S1 C20 C19 0.1(2) . . . . ?
C17 S1 C20 C21 -175.7(2) . . . . ?
C17 C7 C8 C9 -173.8(3) . . . . ?
C17 C18 C19 C20 -0.9(4) . . . . ?
C18 C19 C20 S1 0.4(3) . . . . ?
C18 C19 C20 C21 175.8(3) . . . . ?
C19 C20 C21 S2 -0.4(4) . . . . ?
C19 C20 C21 C22 -177.0(3) . . . . ?
C20 S1 C17 C7 173.2(2) . . . . ?
C20 S1 C17 C18 -0.6(2) . . . . ?
C20 C21 C22 C23 176.5(3) . . . . ?
C21 S2 C24 C23 -0.3(2) . . . . ?
C21 S2 C24 C25 178.6(3) . . . . ?
C21 C22 C23 C24 0.1(4) . . . . ?
C22 C23 C24 S2 0.2(3) . . . . ?
C22 C23 C24 C25 -178.8(3) . . . . ?
C23 C24 C25 C26 -179.3(3) . . . . ?
C24 S2 C21 C20 -176.7(2) . . . . ?
C24 S2 C21 C22 0.4(2) . . . . ?
C24 C25 C26 C34 -0.7(5) . . . . ?
C24 C25 C26 C27 177.9(3) . . . . ?
C25 C26 C27 C28 -13.3(5) . . . . ?
C25 C26 C27 C32 168.6(3) . . . . ?
C26 C27 C28 C29 -177.0(3) . . . . ?
C26 C27 C32 C31 177.9(3) . . . . ?
C27 C28 C29 C30 -0.8(6) . . . . ?
C28 C27 C32 C31 -0.2(5) . . . . ?
C28 C29 C30 C31 -0.4(6) . . . . ?
C28 C29 C30 C33 -179.6(4) . . . . ?
C29 C30 C31 C32 1.2(6) . . . . ?
C29 C30 C33 F1 160.1(5) . . . . ?
C29 C30 C33 F2 -65.3(7) . . . . ?
C29 C30 C33 F3 51.3(6) . . . . ?
C29 C30 C33 F1A -121.4(6) . . . . ?
C29 C30 C33 F2A -19.6(10) . . . . ?
C29 C30 C33 F3A 129.8(8) . . . . ?
C30 C31 C32 C27 -0.9(6) . . . . ?
C31 C30 C33 F1 -19.1(7) . . . . ?
C31 C30 C33 F2 115.5(6) . . . . ?
C31 C30 C33 F3 -127.9(5) . . . . ?
C31 C30 C33 F1A 59.4(7) . . . . ?
C31 C30 C33 F2A 161.2(9) . . . . ?
C31 C30 C33 F3A -49.4(9) . . . . ?
C32 C27 C28 C29 1.1(5) . . . . ?
C33 C30 C31 C32 -179.6(4) . . . . ?
